data_7058131
loop_
_publ_author_name
'Hasan, Najmul'
'Iftikhar, Khalid'

_publ_section_title
;
 Syntheses, crystal structure and photophysical properties of
 [Sm(dbm)3(impy)] and [Tb(dbm)3(impy)] and their hybrid films
;
_journal_issue 11
_journal_name_full 'New Journal of Chemistry'
_journal_page_first 4391
_journal_paper_doi 10.1039/C8NJ05045G
_journal_volume 43
_journal_year 2019
_chemical_formula_moiety 'C53 H40 N3 O6 Tb'
_chemical_formula_sum 'C53 H40 N3 O6 Tb'
_chemical_formula_weight 973.80
_space_group_crystal_system monoclinic
_space_group_IT_number 14
_space_group_name_Hall '-P 2ybc'
_space_group_name_H-M_alt 'P 1 21/c 1'
_symmetry_space_group_name_Hall '-P 2ybc'
_symmetry_space_group_name_H-M 'P 1 21/c 1'
_atom_sites_solution_hydrogens mixed
_audit_creation_method SHELXL-2014/7
_audit_update_record
;
2019-01-20 deposited with the CCDC.
2019-01-25 downloaded from the CCDC.
;
_cell_angle_alpha 90
_cell_angle_beta 109.979(2)
_cell_angle_gamma 90
_cell_formula_units_Z 4
_cell_length_a 13.1862(7)
_cell_length_b 22.5030(14)
_cell_length_c 16.0608(10)
_cell_measurement_reflns_used 9988
_cell_measurement_temperature 296(2)
_cell_measurement_theta_max 24.65
_cell_measurement_theta_min 2.25
_cell_volume 4478.9(5)
_computing_cell_refinement 'APEX2/SAINT (Bruker, 2004)'
_computing_data_collection 'APEX2 (Bruker, 2004)'
_computing_data_reduction 'SAINT/XPREP (Bruker, 2004)'
_computing_molecular_graphics 'ORTEP3 (Farrugia, 1997) and Mercury (Bruno et al., 2002)'
_computing_publication_material 'SHELXL-2014/7 (Sheldrick, 2014)'
_computing_structure_refinement 'SHELXL-2014/7 (Sheldrick, 2014)'
_computing_structure_solution 'SHELXT-2014/5 (Sheldrick, 2014)'
_diffrn_ambient_temperature 296(2)
_diffrn_measured_fraction_theta_full 0.999
_diffrn_measured_fraction_theta_max 0.996
_diffrn_measurement_device_type 'Bruker axs kappa apex2 CCD Diffractometer'
_diffrn_measurement_method '\w and \f scan'
_diffrn_radiation_monochromator graphite
_diffrn_radiation_source 'fine-focus sealed tube'
_diffrn_radiation_type MoK\a
_diffrn_radiation_wavelength 0.71073
_diffrn_reflns_av_R_equivalents 0.0476
_diffrn_reflns_av_unetI/netI 0.0358
_diffrn_reflns_Laue_measured_fraction_full 0.999
_diffrn_reflns_Laue_measured_fraction_max 0.996
_diffrn_reflns_limit_h_max 12
_diffrn_reflns_limit_h_min -16
_diffrn_reflns_limit_k_max 28
_diffrn_reflns_limit_k_min -28
_diffrn_reflns_limit_l_max 20
_diffrn_reflns_limit_l_min -20
_diffrn_reflns_number 66284
_diffrn_reflns_point_group_measured_fraction_full 0.999
_diffrn_reflns_point_group_measured_fraction_max 0.996
_diffrn_reflns_theta_full 25.242
_diffrn_reflns_theta_max 26.563
_diffrn_reflns_theta_min 2.258
_exptl_absorpt_coefficient_mu 1.633
_exptl_absorpt_correction_T_max 0.7454
_exptl_absorpt_correction_T_min 0.6977
_exptl_absorpt_correction_type multi-scan
_exptl_absorpt_process_details 'SADABS (Bruker, 2012)'
_exptl_crystal_colour yellow
_exptl_crystal_density_diffrn 1.444
_exptl_crystal_description block
_exptl_crystal_F_000 1968
_exptl_crystal_size_max 0.200
_exptl_crystal_size_mid 0.200
_exptl_crystal_size_min 0.150
_refine_diff_density_max 1.140
_refine_diff_density_min -0.571
_refine_diff_density_rms 0.066
_refine_ls_extinction_method none
_refine_ls_goodness_of_fit_ref 1.065
_refine_ls_hydrogen_treatment mixed
_refine_ls_matrix_type full
_refine_ls_number_parameters 572
_refine_ls_number_reflns 9324
_refine_ls_number_restraints 0
_refine_ls_restrained_S_all 1.065
_refine_ls_R_factor_all 0.0571
_refine_ls_R_factor_gt 0.0310
_refine_ls_shift/su_max 0.001
_refine_ls_shift/su_mean 0.000
_refine_ls_structure_factor_coef Fsqd
_refine_ls_weighting_details 'w=1/[\s^2^(Fo^2^)+(0.0165P)^2^+3.0362P] where P=(Fo^2^+2Fc^2^)/3'
_refine_ls_weighting_scheme calc
_refine_ls_wR_factor_gt 0.0525
_refine_ls_wR_factor_ref 0.0605
_reflns_Friedel_coverage 0.000
_reflns_number_gt 6943
_reflns_number_total 9324
_reflns_threshold_expression 'I > 2\s(I)'
_cod_data_source_file c8nj05045g2.cif
_cod_data_source_block nh12
_cod_depositor_comments 'Adding full bibliography for 7058131--7058132.cif.'
_cod_database_code 7058131
_shelx_shelxl_version_number 2014/7
_shelx_space_group_comment
;
The symmetry employed for this shelxl refinement is uniquely defined
by the following loop, which should always be used as a source of
symmetry information in preference to the above space-group names.
They are only intended as comments.
;
_shelx_estimated_absorpt_t_min 0.736
_shelx_estimated_absorpt_t_max 0.792

loop_
_space_group_symop_operation_xyz
'x, y, z'
'-x, y+1/2, -z+1/2'
'-x, -y, -z'
'x, -y-1/2, z-1/2'

loop_
_atom_site_label
_atom_site_type_symbol
_atom_site_fract_x
_atom_site_fract_y
_atom_site_fract_z
_atom_site_U_iso_or_equiv
_atom_site_adp_type
_atom_site_occupancy
_atom_site_site_symmetry_order
_atom_site_calc_flag
_atom_site_refinement_flags_posn
_atom_site_refinement_flags_adp
C1 C 0.4684(3) 0.23440(16) 1.0754(2) 0.0551(9) Uani 1 1 d . .
H1 H 0.5212 0.2343 1.0491 0.066 Uiso 1 1 calc R U
C2 C 0.4771(3) 0.20666(16) 1.1520(2) 0.0618(10) Uani 1 1 d . .
H2 H 0.5352 0.1844 1.1877 0.074 Uiso 1 1 calc R U
C3 C 0.3200(2) 0.25196(13) 1.09790(17) 0.0369(7) Uani 1 1 d . .
C4 C 0.2123(2) 0.27468(13) 1.08325(19) 0.0398(7) Uani 1 1 d . .
C5 C 0.1574(3) 0.26736(16) 1.1416(2) 0.0584(9) Uani 1 1 d . .
H5 H 0.1887 0.2466 1.1943 0.070 Uiso 1 1 calc R U
C6 C 0.0568(3) 0.29081(18) 1.1214(3) 0.0751(12) Uani 1 1 d . .
H6 H 0.0192 0.2869 1.1607 0.090 Uiso 1 1 calc R U
C7 C 0.0120(3) 0.31990(18) 1.0435(3) 0.0708(11) Uani 1 1 d . .
H7 H -0.0573 0.3355 1.0279 0.085 Uiso 1 1 calc R U
C8 C 0.0701(3) 0.32587(16) 0.9886(2) 0.0568(9) Uani 1 1 d . .
H8 H 0.0391 0.3462 0.9355 0.068 Uiso 1 1 calc R U
C9 C 0.6729(3) 0.35956(16) 1.0776(2) 0.0583(9) Uani 1 1 d . .
H9 H 0.6363 0.3252 1.0518 0.070 Uiso 1 1 calc R U
C10 C 0.7837(3) 0.35888(18) 1.1131(3) 0.0669(10) Uani 1 1 d . .
H10 H 0.8213 0.3242 1.1113 0.080 Uiso 1 1 calc R U
C11 C 0.8389(3) 0.40927(19) 1.1513(3) 0.0701(11) Uani 1 1 d . .
H11 H 0.9138 0.4088 1.1757 0.084 Uiso 1 1 calc R U
C12 C 0.7828(3) 0.46039(18) 1.1531(2) 0.0643(10) Uani 1 1 d . .
H12 H 0.8199 0.4948 1.1777 0.077 Uiso 1 1 calc R U
C13 C 0.6714(3) 0.46075(15) 1.1183(2) 0.0532(8) Uani 1 1 d . .
H13 H 0.6339 0.4953 1.1209 0.064 Uiso 1 1 calc R U
C14 C 0.6151(2) 0.41028(14) 1.07971(19) 0.0436(7) Uani 1 1 d . .
C15 C 0.4943(2) 0.40803(14) 1.03985(19) 0.0424(7) Uani 1 1 d . .
C16 C 0.4323(2) 0.44699(15) 1.0706(2) 0.0502(8) Uani 1 1 d . .
H16 H 0.4684 0.4737 1.1151 0.060 Uiso 1 1 calc R U
C17 C 0.3205(3) 0.44839(14) 1.0389(2) 0.0447(8) Uani 1 1 d . .
C18 C 0.2625(3) 0.49292(15) 1.0761(2) 0.0502(8) Uani 1 1 d . .
C19 C 0.3060(3) 0.54732(17) 1.1080(2) 0.0684(11) Uani 1 1 d . .
H19 H 0.3731 0.5581 1.1056 0.082 Uiso 1 1 calc R U
C20 C 0.2501(4) 0.5861(2) 1.1435(3) 0.0901(14) Uani 1 1 d . .
H20 H 0.2803 0.6227 1.1655 0.108 Uiso 1 1 calc R U
C21 C 0.1512(4) 0.5711(2) 1.1466(3) 0.0941(16) Uani 1 1 d . .
H21 H 0.1149 0.5971 1.1717 0.113 Uiso 1 1 calc R U
C22 C 0.1060(4) 0.5183(2) 1.1132(3) 0.0967(15) Uani 1 1 d . .
H22 H 0.0378 0.5085 1.1141 0.116 Uiso 1 1 calc R U
C23 C 0.1614(3) 0.47876(19) 1.0774(3) 0.0760(12) Uani 1 1 d . .
H23 H 0.1300 0.4426 1.0544 0.091 Uiso 1 1 calc R U
C24 C 0.4225(3) 0.44549(17) 0.7139(2) 0.0653(10) Uani 1 1 d . .
H24 H 0.4545 0.4322 0.7718 0.078 Uiso 1 1 calc R U
C25 C 0.4840(3) 0.4759(2) 0.6746(3) 0.0891(14) Uani 1 1 d . .
H25 H 0.5564 0.4834 0.7059 0.107 Uiso 1 1 calc R U
C26 C 0.4389(4) 0.4951(2) 0.5896(3) 0.1048(17) Uani 1 1 d . .
H26 H 0.4801 0.5160 0.5627 0.126 Uiso 1 1 calc R U
C27 C 0.3331(4) 0.4835(2) 0.5442(3) 0.1095(18) Uani 1 1 d . .
H27 H 0.3025 0.4961 0.4858 0.131 Uiso 1 1 calc R U
C28 C 0.2705(3) 0.4531(2) 0.5840(2) 0.0850(14) Uani 1 1 d . .
H28 H 0.1982 0.4456 0.5522 0.102 Uiso 1 1 calc R U
C29 C 0.3149(3) 0.43392(14) 0.6703(2) 0.0484(8) Uani 1 1 d . .
C30 C 0.2534(2) 0.40166(13) 0.71875(19) 0.0427(7) Uani 1 1 d . .
C31 C 0.1429(2) 0.39196(14) 0.68192(19) 0.0477(8) Uani 1 1 d . .
H31 H 0.1084 0.4035 0.6234 0.057 Uiso 1 1 calc R U
C32 C 0.0800(2) 0.36605(13) 0.7267(2) 0.0420(7) Uani 1 1 d . .
C33 C -0.0378(3) 0.35488(14) 0.6800(2) 0.0465(8) Uani 1 1 d . .
C34 C -0.0973(3) 0.38309(18) 0.6025(2) 0.0699(11) Uani 1 1 d . .
H34 H -0.0637 0.4104 0.5769 0.084 Uiso 1 1 calc R U
C35 C -0.2057(3) 0.3715(2) 0.5622(3) 0.0998(16) Uani 1 1 d . .
H35 H -0.2446 0.3908 0.5099 0.120 Uiso 1 1 calc R U
C36 C -0.2554(4) 0.3321(3) 0.5987(4) 0.1124(19) Uani 1 1 d . .
H36 H -0.3288 0.3249 0.5715 0.135 Uiso 1 1 calc R U
C37 C -0.1995(4) 0.3028(2) 0.6747(3) 0.0887(14) Uani 1 1 d . .
H37 H -0.2343 0.2754 0.6990 0.106 Uiso 1 1 calc R U
C38 C -0.0907(3) 0.31412(16) 0.7156(2) 0.0630(10) Uani 1 1 d . .
H38 H -0.0525 0.2942 0.7676 0.076 Uiso 1 1 calc R U
C39 C 0.0779(3) 0.14664(19) 0.8960(3) 0.0740(11) Uani 1 1 d . .
H39 H 0.0730 0.1843 0.9183 0.089 Uiso 1 1 calc R U
C40 C 0.0058(3) 0.1028(3) 0.8994(3) 0.0910(14) Uani 1 1 d . .
H40 H -0.0466 0.1110 0.9244 0.109 Uiso 1 1 calc R U
C41 C 0.0114(4) 0.0476(3) 0.8662(3) 0.1042(17) Uani 1 1 d . .
H41 H -0.0367 0.0181 0.8692 0.125 Uiso 1 1 calc R U
C42 C 0.0872(5) 0.0359(2) 0.8289(3) 0.0976(15) Uani 1 1 d . .
H42 H 0.0898 -0.0015 0.8051 0.117 Uiso 1 1 calc R U
C43 C 0.1610(4) 0.07887(18) 0.8255(3) 0.0781(12) Uani 1 1 d . .
H43 H 0.2131 0.0700 0.8003 0.094 Uiso 1 1 calc R U
C44 C 0.1572(3) 0.13497(17) 0.8597(2) 0.0623(10) Uani 1 1 d . .
C45 C 0.2340(3) 0.18375(17) 0.8585(2) 0.0589(9) Uani 1 1 d . .
C46 C 0.3369(3) 0.17058(16) 0.8552(2) 0.0626(9) Uani 1 1 d . .
H46 H 0.3565 0.1309 0.8554 0.075 Uiso 1 1 calc R U
C47 C 0.4104(3) 0.21351(17) 0.8515(2) 0.0537(9) Uani 1 1 d . .
C48 C 0.5162(3) 0.19707(18) 0.8437(2) 0.0622(10) Uani 1 1 d . .
C49 C 0.5997(3) 0.2373(2) 0.8708(2) 0.0740(11) Uani 1 1 d . .
H49 H 0.5887 0.2734 0.8947 0.089 Uiso 1 1 calc R U
C50 C 0.6995(4) 0.2258(3) 0.8636(3) 0.0958(15) Uani 1 1 d . .
H50 H 0.7554 0.2532 0.8834 0.115 Uiso 1 1 calc R U
C51 C 0.7139(5) 0.1727(3) 0.8262(4) 0.110(2) Uani 1 1 d . .
H51 H 0.7797 0.1647 0.8193 0.133 Uiso 1 1 calc R U
C52 C 0.6336(5) 0.1321(3) 0.7994(3) 0.1109(19) Uani 1 1 d . .
H52 H 0.6451 0.0962 0.7755 0.133 Uiso 1 1 calc R U
C53 C 0.5341(4) 0.1440(2) 0.8077(3) 0.0840(13) Uani 1 1 d . .
H53 H 0.4790 0.1160 0.7888 0.101 Uiso 1 1 calc R U
N1 N 0.37112(19) 0.26261(11) 1.04183(15) 0.0442(6) Uani 1 1 d . .
N2 N 0.16862(19) 0.30424(11) 1.00667(16) 0.0436(6) Uani 1 1 d . .
N3 N 0.3815(2) 0.21823(13) 1.16629(19) 0.0548(8) Uani 1 1 d . .
O1 O 0.45556(15) 0.36917(10) 0.98099(14) 0.0498(5) Uani 1 1 d . .
O2 O 0.26121(16) 0.41336(9) 0.98040(14) 0.0477(5) Uani 1 1 d . .
O3 O 0.39366(18) 0.26915(10) 0.85378(14) 0.0565(6) Uani 1 1 d . .
O4 O 0.20048(17) 0.23578(10) 0.86183(14) 0.0562(6) Uani 1 1 d . .
O5 O 0.30871(16) 0.38362(11) 0.79473(14) 0.0624(7) Uani 1 1 d . .
O6 O 0.11623(16) 0.35010(10) 0.80655(14) 0.0554(6) Uani 1 1 d . .
Tb1 Tb 0.28641(2) 0.32824(2) 0.90944(2) 0.03855(5) Uani 1 1 d . .
H3 H 0.362(3) 0.2123(15) 1.208(2) 0.064(12) Uiso 1 1 d . .

loop_
_atom_site_aniso_label
_atom_site_aniso_U_11
_atom_site_aniso_U_22
_atom_site_aniso_U_33
_atom_site_aniso_U_23
_atom_site_aniso_U_13
_atom_site_aniso_U_12
C1 0.0455(19) 0.073(3) 0.054(2) 0.0143(18) 0.0252(16) 0.0159(17)
C2 0.056(2) 0.070(3) 0.053(2) 0.0147(19) 0.0101(18) 0.0222(19)
C3 0.0439(17) 0.0409(18) 0.0271(14) 0.0019(13) 0.0139(13) 0.0021(14)
C4 0.0521(18) 0.0370(17) 0.0365(16) -0.0018(14) 0.0233(14) -0.0028(15)
C5 0.068(2) 0.065(2) 0.057(2) 0.0134(18) 0.0415(19) 0.0066(19)
C6 0.077(3) 0.084(3) 0.089(3) 0.017(2) 0.062(2) 0.005(2)
C7 0.055(2) 0.086(3) 0.084(3) 0.011(2) 0.041(2) 0.011(2)
C8 0.052(2) 0.069(2) 0.056(2) 0.0102(19) 0.0265(17) 0.0165(19)
C9 0.0444(19) 0.058(2) 0.076(3) -0.0073(19) 0.0248(18) -0.0008(17)
C10 0.046(2) 0.068(3) 0.091(3) 0.000(2) 0.028(2) 0.0089(19)
C11 0.042(2) 0.087(3) 0.078(3) -0.003(2) 0.0152(19) -0.001(2)
C12 0.053(2) 0.071(3) 0.063(2) -0.008(2) 0.0133(18) -0.011(2)
C13 0.056(2) 0.055(2) 0.051(2) 0.0016(17) 0.0218(17) 0.0053(17)
C14 0.0425(17) 0.049(2) 0.0415(17) 0.0037(15) 0.0176(14) 0.0056(16)
C15 0.0428(17) 0.048(2) 0.0379(17) 0.0077(15) 0.0150(14) 0.0060(15)
C16 0.0450(19) 0.058(2) 0.0444(18) -0.0107(16) 0.0113(15) 0.0092(16)
C17 0.0521(19) 0.0453(19) 0.0399(17) 0.0028(15) 0.0201(15) 0.0119(16)
C18 0.055(2) 0.054(2) 0.0411(18) -0.0014(16) 0.0157(16) 0.0171(17)
C19 0.069(2) 0.068(3) 0.064(2) -0.012(2) 0.017(2) 0.016(2)
C20 0.107(4) 0.073(3) 0.080(3) -0.027(2) 0.019(3) 0.028(3)
C21 0.107(4) 0.106(4) 0.069(3) -0.017(3) 0.030(3) 0.052(3)
C22 0.082(3) 0.121(4) 0.103(4) -0.019(3) 0.053(3) 0.025(3)
C23 0.070(3) 0.081(3) 0.089(3) -0.017(2) 0.042(2) 0.013(2)
C24 0.066(2) 0.083(3) 0.049(2) 0.0065(19) 0.0225(19) -0.018(2)
C25 0.080(3) 0.119(4) 0.072(3) 0.001(3) 0.032(2) -0.038(3)
C26 0.125(4) 0.136(5) 0.068(3) 0.001(3) 0.052(3) -0.063(4)
C27 0.134(4) 0.144(5) 0.049(2) 0.027(3) 0.028(3) -0.050(4)
C28 0.082(3) 0.118(4) 0.049(2) 0.022(2) 0.015(2) -0.032(3)
C29 0.060(2) 0.049(2) 0.0391(18) 0.0008(15) 0.0204(16) -0.0063(16)
C30 0.055(2) 0.0398(18) 0.0352(17) 0.0042(14) 0.0183(15) 0.0033(15)
C31 0.0516(19) 0.054(2) 0.0334(16) 0.0069(15) 0.0089(15) -0.0039(16)
C32 0.0476(18) 0.0384(18) 0.0396(17) -0.0006(14) 0.0144(15) 0.0049(14)
C33 0.0529(19) 0.0434(19) 0.0444(19) -0.0119(15) 0.0180(16) -0.0030(16)
C34 0.058(2) 0.085(3) 0.057(2) 0.000(2) 0.0065(19) -0.013(2)
C35 0.066(3) 0.141(5) 0.073(3) -0.003(3) -0.002(2) -0.021(3)
C36 0.072(3) 0.167(6) 0.090(4) -0.032(4) 0.017(3) -0.049(4)
C37 0.083(3) 0.100(4) 0.091(3) -0.030(3) 0.041(3) -0.051(3)
C38 0.073(3) 0.059(2) 0.062(2) -0.0161(19) 0.030(2) -0.0139(19)
C39 0.067(3) 0.078(3) 0.070(3) 0.001(2) 0.015(2) -0.005(2)
C40 0.070(3) 0.109(4) 0.083(3) 0.015(3) 0.012(2) -0.021(3)
C41 0.102(4) 0.101(4) 0.088(4) 0.018(3) 0.004(3) -0.038(3)
C42 0.126(4) 0.067(3) 0.081(3) -0.005(3) 0.012(3) -0.027(3)
C43 0.096(3) 0.064(3) 0.068(3) -0.003(2) 0.020(2) -0.008(2)
C44 0.072(3) 0.055(2) 0.053(2) -0.0041(18) 0.0122(19) -0.009(2)
C45 0.073(2) 0.060(3) 0.0412(19) -0.0061(17) 0.0168(18) 0.001(2)
C46 0.081(3) 0.044(2) 0.068(2) -0.0059(19) 0.033(2) 0.004(2)
C47 0.072(2) 0.058(2) 0.0383(18) -0.0029(16) 0.0278(17) 0.013(2)
C48 0.074(3) 0.075(3) 0.047(2) 0.0023(19) 0.0324(19) 0.018(2)
C49 0.080(3) 0.093(3) 0.059(2) 0.009(2) 0.037(2) 0.021(3)
C50 0.074(3) 0.138(5) 0.083(3) 0.023(3) 0.038(3) 0.019(3)
C51 0.097(4) 0.162(6) 0.090(4) 0.035(4) 0.055(3) 0.063(4)
C52 0.137(5) 0.124(5) 0.089(4) 0.003(3) 0.061(4) 0.063(4)
C53 0.103(3) 0.082(3) 0.077(3) -0.011(2) 0.042(3) 0.031(3)
N1 0.0461(15) 0.0533(17) 0.0387(14) 0.0106(12) 0.0217(12) 0.0093(13)
N2 0.0459(15) 0.0501(16) 0.0408(15) 0.0028(12) 0.0225(12) 0.0068(12)
N3 0.070(2) 0.061(2) 0.0369(16) 0.0109(14) 0.0232(16) 0.0072(15)
O1 0.0419(12) 0.0580(15) 0.0514(13) -0.0092(12) 0.0184(10) 0.0040(11)
O2 0.0436(12) 0.0484(13) 0.0544(13) -0.0059(11) 0.0211(11) 0.0053(10)
O3 0.0762(16) 0.0519(15) 0.0605(14) -0.0019(12) 0.0482(13) 0.0039(12)
O4 0.0596(14) 0.0525(15) 0.0557(14) -0.0112(12) 0.0188(11) -0.0008(12)
O5 0.0458(13) 0.0908(19) 0.0503(14) 0.0354(13) 0.0159(11) 0.0052(12)
O6 0.0447(12) 0.0773(17) 0.0454(13) 0.0193(12) 0.0168(10) 0.0062(11)
Tb1 0.04391(9) 0.04539(9) 0.03058(7) 0.00436(7) 0.01820(6) 0.00608(8)

loop_
_atom_type_symbol
_atom_type_description
_atom_type_scat_dispersion_real
_atom_type_scat_dispersion_imag
_atom_type_scat_source
C C 0.0033 0.0016 'International Tables Vol C Tables 4.2.6.8 and 6.1.1.4'
H H 0.0000 0.0000 'International Tables Vol C Tables 4.2.6.8 and 6.1.1.4'
N N 0.0061 0.0033 'International Tables Vol C Tables 4.2.6.8 and 6.1.1.4'
O O 0.0106 0.0060 'International Tables Vol C Tables 4.2.6.8 and 6.1.1.4'
Tb Tb -0.1723 4.1537 'International Tables Vol C Tables 4.2.6.8 and 6.1.1.4'

loop_
_geom_angle_atom_site_label_1
_geom_angle_atom_site_label_2
_geom_angle_atom_site_label_3
_geom_angle
C2 C1 N1 110.5(3)
C2 C1 H1 124.7
N1 C1 H1 124.7
C1 C2 N3 105.4(3)
C1 C2 H2 127.3
N3 C2 H2 127.3
N1 C3 N3 110.6(3)
N1 C3 C4 121.7(3)
N3 C3 C4 127.7(3)
N2 C4 C5 121.5(3)
N2 C4 C3 114.4(2)
C5 C4 C3 124.1(3)
C6 C5 C4 119.2(3)
C6 C5 H5 120.4
C4 C5 H5 120.4
C7 C6 C5 119.3(3)
C7 C6 H6 120.3
C5 C6 H6 120.3
C6 C7 C8 118.8(3)
C6 C7 H7 120.6
C8 C7 H7 120.6
N2 C8 C7 123.4(3)
N2 C8 H8 118.3
C7 C8 H8 118.3
C10 C9 C14 121.1(3)
C10 C9 H9 119.5
C14 C9 H9 119.5
C11 C10 C9 120.1(4)
C11 C10 H10 119.9
C9 C10 H10 119.9
C12 C11 C10 119.6(3)
C12 C11 H11 120.2
C10 C11 H11 120.2
C11 C12 C13 120.1(4)
C11 C12 H12 119.9
C13 C12 H12 119.9
C12 C13 C14 120.7(3)
C12 C13 H13 119.7
C14 C13 H13 119.7
C9 C14 C13 118.3(3)
C9 C14 C15 118.4(3)
C13 C14 C15 123.2(3)
O1 C15 C16 124.3(3)
O1 C15 C14 116.2(3)
C16 C15 C14 119.4(3)
C17 C16 C15 124.2(3)
C17 C16 H16 117.9
C15 C16 H16 117.9
O2 C17 C16 124.4(3)
O2 C17 C18 116.1(3)
C16 C17 C18 119.4(3)
C19 C18 C23 118.8(3)
C19 C18 C17 122.6(3)
C23 C18 C17 118.6(3)
C18 C19 C20 120.2(4)
C18 C19 H19 119.9
C20 C19 H19 119.9
C21 C20 C19 120.6(4)
C21 C20 H20 119.7
C19 C20 H20 119.7
C22 C21 C20 119.9(4)
C22 C21 H21 120.0
C20 C21 H21 120.0
C21 C22 C23 120.1(4)
C21 C22 H22 119.9
C23 C22 H22 119.9
C18 C23 C22 120.3(4)
C18 C23 H23 119.8
C22 C23 H23 119.8
C25 C24 C29 122.1(4)
C25 C24 H24 119.0
C29 C24 H24 119.0
C26 C25 C24 119.7(4)
C26 C25 H25 120.1
C24 C25 H25 120.1
C25 C26 C27 119.7(4)
C25 C26 H26 120.2
C27 C26 H26 120.2
C26 C27 C28 120.7(4)
C26 C27 H27 119.6
C28 C27 H27 119.6
C29 C28 C27 120.2(4)
C29 C28 H28 119.9
C27 C28 H28 119.9
C24 C29 C28 117.6(3)
C24 C29 C30 118.5(3)
C28 C29 C30 123.9(3)
O5 C30 C31 122.6(3)
O5 C30 C29 115.2(3)
C31 C30 C29 122.2(3)
C30 C31 C32 124.5(3)
C30 C31 H31 117.7
C32 C31 H31 117.7
O6 C32 C31 123.9(3)
O6 C32 C33 115.5(3)
C31 C32 C33 120.6(3)
C34 C33 C38 117.8(3)
C34 C33 C32 123.2(3)
C38 C33 C32 119.1(3)
C35 C34 C33 121.0(4)
C35 C34 H34 119.5
C33 C34 H34 119.5
C36 C35 C34 120.1(5)
C36 C35 H35 119.9
C34 C35 H35 119.9
C35 C36 C37 120.8(4)
C35 C36 H36 119.6
C37 C36 H36 119.6
C36 C37 C38 119.6(4)
C36 C37 H37 120.2
C38 C37 H37 120.2
C37 C38 C33 120.8(4)
C37 C38 H38 119.6
C33 C38 H38 119.6
C40 C39 C44 120.6(4)
C40 C39 H39 119.7
C44 C39 H39 119.7
C41 C40 C39 120.4(5)
C41 C40 H40 119.8
C39 C40 H40 119.8
C42 C41 C40 119.7(5)
C42 C41 H41 120.2
C40 C41 H41 120.2
C41 C42 C43 121.0(5)
C41 C42 H42 119.5
C43 C42 H42 119.5
C44 C43 C42 120.0(4)
C44 C43 H43 120.0
C42 C43 H43 120.0
C43 C44 C39 118.3(4)
C43 C44 C45 123.2(4)
C39 C44 C45 118.5(4)
O4 C45 C46 123.7(3)
O4 C45 C44 115.6(3)
C46 C45 C44 120.7(3)
C47 C46 C45 123.6(3)
C47 C46 H46 118.2
C45 C46 H46 118.2
O3 C47 C46 123.6(3)
O3 C47 C48 115.1(3)
C46 C47 C48 121.3(3)
C49 C48 C53 117.9(4)
C49 C48 C47 118.7(3)
C53 C48 C47 123.3(4)
C48 C49 C50 122.1(4)
C48 C49 H49 119.0
C50 C49 H49 119.0
C51 C50 C49 118.3(5)
C51 C50 H50 120.8
C49 C50 H50 120.8
C52 C51 C50 121.0(5)
C52 C51 H51 119.5
C50 C51 H51 119.5
C51 C52 C53 120.2(5)
C51 C52 H52 119.9
C53 C52 H52 119.9
C48 C53 C52 120.5(5)
C48 C53 H53 119.7
C52 C53 H53 119.7
C3 N1 C1 106.1(2)
C3 N1 Tb1 120.06(19)
C1 N1 Tb1 133.8(2)
C8 N2 C4 117.7(3)
C8 N2 Tb1 122.2(2)
C4 N2 Tb1 119.61(19)
C3 N3 C2 107.4(3)
C3 N3 H3 119(3)
C2 N3 H3 133(3)
C15 O1 Tb1 136.10(19)
C17 O2 Tb1 136.36(19)
C47 O3 Tb1 134.9(2)
C45 O4 Tb1 134.0(2)
C30 O5 Tb1 139.0(2)
C32 O6 Tb1 135.92(19)
O2 Tb1 O1 72.71(7)
O2 Tb1 O5 91.43(8)
O1 Tb1 O5 79.59(8)
O2 Tb1 O3 150.54(8)
O1 Tb1 O3 79.05(8)
O5 Tb1 O3 75.18(8)
O2 Tb1 O6 84.79(8)
O1 Tb1 O6 142.50(8)
O5 Tb1 O6 71.22(7)
O3 Tb1 O6 114.23(8)
O2 Tb1 O4 138.96(7)
O1 Tb1 O4 141.37(7)
O5 Tb1 O4 113.04(8)
O3 Tb1 O4 70.18(8)
O6 Tb1 O4 73.68(8)
O2 Tb1 N1 99.61(8)
O1 Tb1 N1 74.96(8)
O5 Tb1 N1 147.66(7)
O3 Tb1 N1 80.61(8)
O6 Tb1 N1 139.66(8)
O4 Tb1 N1 77.43(8)
O2 Tb1 N2 70.17(8)
O1 Tb1 N2 116.98(7)
O5 Tb1 N2 148.00(8)
O3 Tb1 N2 132.47(8)
O6 Tb1 N2 80.95(7)
O4 Tb1 N2 72.19(8)
N1 Tb1 N2 63.61(8)

loop_
_geom_bond_atom_site_label_1
_geom_bond_atom_site_label_2
_geom_bond_distance
C1 C2 1.350(4)
C1 N1 1.366(4)
C1 H1 0.9300
C2 N3 1.381(4)
C2 H2 0.9300
C3 N1 1.319(3)
C3 N3 1.353(4)
C3 C4 1.450(4)
C4 N2 1.343(4)
C4 C5 1.377(4)
C5 C6 1.359(5)
C5 H5 0.9300
C6 C7 1.356(5)
C6 H6 0.9300
C7 C8 1.359(4)
C7 H7 0.9300
C8 N2 1.323(4)
C8 H8 0.9300
C9 C10 1.375(4)
C9 C14 1.379(4)
C9 H9 0.9300
C10 C11 1.373(5)
C10 H10 0.9300
C11 C12 1.373(5)
C11 H11 0.9300
C12 C13 1.382(4)
C12 H12 0.9300
C13 C14 1.382(4)
C13 H13 0.9300
C14 C15 1.502(4)
C15 O1 1.261(3)
C15 C16 1.399(4)
C16 C17 1.386(4)
C16 H16 0.9300
C17 O2 1.270(4)
C17 C18 1.502(4)
C18 C19 1.374(5)
C18 C23 1.379(5)
C19 C20 1.385(5)
C19 H19 0.9300
C20 C21 1.365(6)
C20 H20 0.9300
C21 C22 1.355(6)
C21 H21 0.9300
C22 C23 1.394(5)
C22 H22 0.9300
C23 H23 0.9300
C24 C25 1.368(5)
C24 C29 1.376(4)
C24 H24 0.9300
C25 C26 1.359(6)
C25 H25 0.9300
C26 C27 1.360(6)
C26 H26 0.9300
C27 C28 1.385(5)
C27 H27 0.9300
C28 C29 1.377(4)
C28 H28 0.9300
C29 C30 1.490(4)
C30 O5 1.256(3)
C30 C31 1.390(4)
C31 C32 1.397(4)
C31 H31 0.9300
C32 O6 1.258(3)
C32 C33 1.498(4)
C33 C34 1.379(5)
C33 C38 1.388(4)
C34 C35 1.378(5)
C34 H34 0.9300
C35 C36 1.348(6)
C35 H35 0.9300
C36 C37 1.362(6)
C36 H36 0.9300
C37 C38 1.382(5)
C37 H37 0.9300
C38 H38 0.9300
C39 C40 1.384(5)
C39 C44 1.386(5)
C39 H39 0.9300
C40 C41 1.363(7)
C40 H40 0.9300
C41 C42 1.357(7)
C41 H41 0.9300
C42 C43 1.386(6)
C42 H42 0.9300
C43 C44 1.384(5)
C43 H43 0.9300
C44 C45 1.498(5)
C45 O4 1.259(4)
C45 C46 1.407(5)
C46 C47 1.385(5)
C46 H46 0.9300
C47 O3 1.274(4)
C47 C48 1.489(5)
C48 C49 1.377(5)
C48 C53 1.382(5)
C49 C50 1.384(5)
C49 H49 0.9300
C50 C51 1.380(7)
C50 H50 0.9300
C51 C52 1.352(7)
C51 H51 0.9300
C52 C53 1.390(6)
C52 H52 0.9300
C53 H53 0.9300
N1 Tb1 2.515(2)
N2 Tb1 2.608(2)
N3 H3 0.81(3)
O1 Tb1 2.322(2)
O2 Tb1 2.310(2)
O3 Tb1 2.330(2)
O4 Tb1 2.368(2)
O5 Tb1 2.325(2)
O6 Tb1 2.340(2)

loop_
_geom_hbond_atom_site_label_D
_geom_hbond_atom_site_label_H
_geom_hbond_atom_site_label_A
_geom_hbond_distance_DH
_geom_hbond_distance_HA
_geom_hbond_distance_DA
_geom_hbond_angle_DHA
_geom_hbond_site_symmetry_A
C8 H8 O6 0.93 2.60 3.229(4) 125.2 .
N3 H3 O3 0.81(3) 2.27(3) 2.974(4) 146(3) 4_566

loop_
_geom_torsion_atom_site_label_1
_geom_torsion_atom_site_label_2
_geom_torsion_atom_site_label_3
_geom_torsion_atom_site_label_4
_geom_torsion
N1 C1 C2 N3 0.0(4)
N1 C3 C4 N2 3.2(4)
N3 C3 C4 N2 -176.4(3)
N1 C3 C4 C5 -176.7(3)
N3 C3 C4 C5 3.6(5)
N2 C4 C5 C6 -0.3(5)
C3 C4 C5 C6 179.7(3)
C4 C5 C6 C7 1.3(6)
C5 C6 C7 C8 -1.4(6)
C6 C7 C8 N2 0.6(6)
C14 C9 C10 C11 -0.2(6)
C9 C10 C11 C12 -0.5(6)
C10 C11 C12 C13 1.3(6)
C11 C12 C13 C14 -1.4(5)
C10 C9 C14 C13 0.1(5)
C10 C9 C14 C15 -179.9(3)
C12 C13 C14 C9 0.7(5)
C12 C13 C14 C15 -179.3(3)
C9 C14 C15 O1 -24.6(4)
C13 C14 C15 O1 155.3(3)
C9 C14 C15 C16 153.9(3)
C13 C14 C15 C16 -26.2(4)
O1 C15 C16 C17 -1.2(5)
C14 C15 C16 C17 -179.5(3)
C15 C16 C17 O2 2.3(5)
C15 C16 C17 C18 -179.1(3)
O2 C17 C18 C19 -151.4(3)
C16 C17 C18 C19 29.8(5)
O2 C17 C18 C23 28.0(4)
C16 C17 C18 C23 -150.8(3)
C23 C18 C19 C20 2.2(5)
C17 C18 C19 C20 -178.4(3)
C18 C19 C20 C21 -0.6(6)
C19 C20 C21 C22 -1.3(7)
C20 C21 C22 C23 1.5(7)
C19 C18 C23 C22 -2.0(6)
C17 C18 C23 C22 178.6(4)
C21 C22 C23 C18 0.2(7)
C29 C24 C25 C26 -0.6(7)
C24 C25 C26 C27 -0.5(8)
C25 C26 C27 C28 0.9(9)
C26 C27 C28 C29 -0.2(8)
C25 C24 C29 C28 1.3(6)
C25 C24 C29 C30 -178.7(4)
C27 C28 C29 C24 -0.8(6)
C27 C28 C29 C30 179.2(4)
C24 C29 C30 O5 -5.2(5)
C28 C29 C30 O5 174.8(4)
C24 C29 C30 C31 175.3(3)
C28 C29 C30 C31 -4.7(5)
O5 C30 C31 C32 5.5(5)
C29 C30 C31 C32 -174.9(3)
C30 C31 C32 O6 2.1(5)
C30 C31 C32 C33 -177.2(3)
O6 C32 C33 C34 161.7(3)
C31 C32 C33 C34 -19.0(5)
O6 C32 C33 C38 -18.5(4)
C31 C32 C33 C38 160.8(3)
C38 C33 C34 C35 0.5(6)
C32 C33 C34 C35 -179.7(4)
C33 C34 C35 C36 0.2(7)
C34 C35 C36 C37 -0.8(8)
C35 C36 C37 C38 0.8(8)
C36 C37 C38 C33 -0.1(6)
C34 C33 C38 C37 -0.5(5)
C32 C33 C38 C37 179.7(3)
C44 C39 C40 C41 -0.6(6)
C39 C40 C41 C42 -0.7(7)
C40 C41 C42 C43 1.4(8)
C41 C42 C43 C44 -0.8(7)
C42 C43 C44 C39 -0.5(6)
C42 C43 C44 C45 180.0(4)
C40 C39 C44 C43 1.2(6)
C40 C39 C44 C45 -179.3(3)
C43 C44 C45 O4 155.9(3)
C39 C44 C45 O4 -23.5(5)
C43 C44 C45 C46 -24.9(5)
C39 C44 C45 C46 155.7(3)
O4 C45 C46 C47 -2.7(6)
C44 C45 C46 C47 178.1(3)
C45 C46 C47 O3 2.4(5)
C45 C46 C47 C48 -177.0(3)
O3 C47 C48 C49 23.0(5)
C46 C47 C48 C49 -157.5(3)
O3 C47 C48 C53 -154.8(3)
C46 C47 C48 C53 24.7(5)
C53 C48 C49 C50 -0.5(6)
C47 C48 C49 C50 -178.4(3)
C48 C49 C50 C51 1.4(6)
C49 C50 C51 C52 -1.8(8)
C50 C51 C52 C53 1.3(8)
C49 C48 C53 C52 0.0(6)
C47 C48 C53 C52 177.8(4)
C51 C52 C53 C48 -0.4(7)
N3 C3 N1 C1 0.4(4)
C4 C3 N1 C1 -179.4(3)
N3 C3 N1 Tb1 -177.01(19)
C4 C3 N1 Tb1 3.3(4)
C2 C1 N1 C3 -0.2(4)
C2 C1 N1 Tb1 176.6(2)
C7 C8 N2 C4 0.4(5)
C7 C8 N2 Tb1 -172.0(3)
C5 C4 N2 C8 -0.5(5)
C3 C4 N2 C8 179.5(3)
C5 C4 N2 Tb1 172.1(2)
C3 C4 N2 Tb1 -7.9(3)
N1 C3 N3 C2 -0.4(4)
C4 C3 N3 C2 179.3(3)
C1 C2 N3 C3 0.2(4)
C16 C15 O1 Tb1 -11.4(5)
C14 C15 O1 Tb1 166.95(19)
C16 C17 O2 Tb1 9.3(5)
C18 C17 O2 Tb1 -169.4(2)
C46 C47 O3 Tb1 25.0(5)
C48 C47 O3 Tb1 -155.5(2)
C46 C45 O4 Tb1 -23.6(5)
C44 C45 O4 Tb1 155.6(2)
C31 C30 O5 Tb1 3.5(5)
C29 C30 O5 Tb1 -176.0(2)
C31 C32 O6 Tb1 -19.4(5)
C33 C32 O6 Tb1 159.9(2)
